data_7150758
loop_
_publ_author_name
'Ben-Haida, Abderrazak'
'Colquhoun, Howard M.'
'Hodge, Philip'
'Raftery, James'
'White, Andrew J. P.'
'Williams, David J.'

_publ_section_title
;
 Macrocyclic aromatic polysulfones and sulfide-sulfones: synthesis and
 structural characterisation of molecular pentagons and rectangles
;
_journal_issue 24
_journal_name_full 'Organic &amp; Biomolecular Chemistry'
_journal_page_first 5229
_journal_page_last 5235
_journal_paper_doi 10.1039/b912193e
_journal_volume 7
_journal_year 2009
_chemical_formula_moiety 'C39 H28 O4 S4, C H2 Cl2'
_chemical_formula_sum 'C40 H30 Cl2 O4 S4'
_chemical_formula_weight 773.78
_chemical_name_systematic
;
?
;
_space_group_IT_number 14
_symmetry_cell_setting monoclinic
_symmetry_space_group_name_Hall '-P 2ybc'
_symmetry_space_group_name_H-M 'P 1 21/c 1'
_atom_sites_solution_hydrogens geom
_atom_sites_solution_primary direct
_atom_sites_solution_secondary difmap
_audit_creation_method SHELXL-97
_cell_angle_alpha 90.00
_cell_angle_beta 96.428(7)
_cell_angle_gamma 90.00
_cell_formula_units_Z 4
_cell_length_a 10.0673(10)
_cell_length_b 17.1131(16)
_cell_length_c 21.5403(16)
_cell_measurement_reflns_used 53
_cell_measurement_temperature 293(2)
_cell_measurement_theta_max 21.11
_cell_measurement_theta_min 4.14
_cell_volume 3687.7(6)
_computing_cell_refinement 'Siemens XSCANS'
_computing_data_collection 'Siemens XSCANS'
_computing_data_reduction 'Siemens SHELXTL'
_computing_molecular_graphics 'Bruker SHELXTL'
_computing_publication_material 'Bruker SHELXTL'
_computing_structure_refinement 'SHELXL-97 (Sheldrick, 1997)'
_computing_structure_solution 'SHELXS-97 (Sheldrick, 1990)'
_diffrn_ambient_temperature 293(2)
_diffrn_measured_fraction_theta_full 0.957
_diffrn_measured_fraction_theta_max 0.957
_diffrn_measurement_device_type 'Siemens P4'
_diffrn_measurement_method '\w scans'
_diffrn_radiation_monochromator graphite
_diffrn_radiation_source 'sealed tube'
_diffrn_radiation_type CuK\a
_diffrn_radiation_wavelength 1.54178
_diffrn_reflns_av_R_equivalents 0.0461
_diffrn_reflns_av_sigmaI/netI 0.0719
_diffrn_reflns_limit_h_max 11
_diffrn_reflns_limit_h_min -1
_diffrn_reflns_limit_k_max 1
_diffrn_reflns_limit_k_min -19
_diffrn_reflns_limit_l_max 24
_diffrn_reflns_limit_l_min -24
_diffrn_reflns_number 6688
_diffrn_reflns_theta_full 59.99
_diffrn_reflns_theta_max 59.99
_diffrn_reflns_theta_min 3.31
_diffrn_standards_interval_count 97
_diffrn_standards_number 3
_exptl_absorpt_coefficient_mu 4.034
_exptl_absorpt_correction_T_max 1.0000
_exptl_absorpt_correction_T_min 0.4897
_exptl_absorpt_correction_type empirical
_exptl_absorpt_process_details
;
Bruker XPREP, version 5.1/NT
Lamina [0 0 1] absorption correction using psi-scans
;
_exptl_crystal_colour Colourless
_exptl_crystal_density_diffrn 1.394
_exptl_crystal_density_method 'not measured'
_exptl_crystal_description 'platy prisms'
_exptl_crystal_F_000 1600
_exptl_crystal_size_max 0.30
_exptl_crystal_size_mid 0.17
_exptl_crystal_size_min 0.04
_platon_squeeze_details
;
SQUEEZE suggests 151e/cell. Before SQUEEZE, solvent looked like dcm
and was full occupancy in the middle of the macrocycle.
dcm = CH2Cl2 = 42e. 151e/cell = 37.8e/cell. This is close enough for
the solvent to be considered as 1 dcm per macrocycle.

asu thus C H2 Cl2 low, so UNIT C4 H8 Cl8 low, i.e. C156 H112 O16 S16 Cl0
;
_refine_diff_density_max 0.251
_refine_diff_density_min -0.264
_refine_diff_density_rms 0.052
_refine_ls_extinction_method none
_refine_ls_goodness_of_fit_ref 0.992
_refine_ls_hydrogen_treatment constr
_refine_ls_matrix_type full
_refine_ls_number_parameters 424
_refine_ls_number_reflns 5229
_refine_ls_number_restraints 0
_refine_ls_restrained_S_all 0.992
_refine_ls_R_factor_all 0.0927
_refine_ls_R_factor_gt 0.0608
_refine_ls_shift/su_max 0.000
_refine_ls_shift/su_mean 0.000
_refine_ls_structure_factor_coef Fsqd
_refine_ls_weighting_details 'calc w=1/[\s^2^(Fo^2^)+(0.0861P)^2^+0.0000P] where P=(Fo^2^+2Fc^2^)/3'
_refine_ls_weighting_scheme calc
_refine_ls_wR_factor_gt 0.1519
_refine_ls_wR_factor_ref 0.1689
_reflns_number_gt 3419
_reflns_number_total 5229
_reflns_threshold_expression >2sigma(I)
_cod_data_source_file b912193e.txt
_cod_data_source_block Compound_7
_cod_depositor_comments
;
The following automatic conversions were performed:
'_symmetry_cell_setting' value 'Monoclinic' changed to 'monoclinic'
according to '/home/saulius/struct/CIF-dictionaries/cif_core.dic'
dictionary named 'cif_core.dic' version 2.4.1 from 2010-06-29.

Automatic conversion script
Id: cif_fix_enum 1527 2010-12-29 10:47:43Z saulius 
;
_cod_original_sg_symbol_H-M P2(1)/c
_cod_database_code 7150758

loop_
_symmetry_equiv_pos_as_xyz
'x, y, z'
'-x, y+1/2, -z+1/2'
'-x, -y, -z'
'x, -y-1/2, z-1/2'

loop_
_atom_site_label
_atom_site_type_symbol
_atom_site_fract_x
_atom_site_fract_y
_atom_site_fract_z
_atom_site_U_iso_or_equiv
_atom_site_adp_type
_atom_site_occupancy
_atom_site_symmetry_multiplicity
_atom_site_calc_flag
_atom_site_refinement_flags
_atom_site_disorder_assembly
_atom_site_disorder_group
S1 S 0.61330(12) 0.19962(8) 0.13779(6) 0.0637(3) Uani 1 1 d . . .
O1 O 0.7347(4) 0.2142(3) 0.1105(2) 0.0841(11) Uani 1 1 d . . .
O2 O 0.5456(4) 0.1258(2) 0.12709(19) 0.0758(10) Uani 1 1 d . . .
C2 C 0.4980(4) 0.2750(3) 0.1151(2) 0.0543(10) Uani 1 1 d . . .
C3 C 0.3613(5) 0.2601(3) 0.1168(2) 0.0574(10) Uani 1 1 d . . .
H3A H 0.3314 0.2106 0.1266 0.069 Uiso 1 1 calc R . .
C4 C 0.2731(4) 0.3206(3) 0.1036(2) 0.0524(10) Uani 1 1 d . . .
C5 C 0.1218(4) 0.3200(3) 0.1062(2) 0.0596(11) Uani 1 1 d . . .
C6 C 0.0898(4) 0.4053(3) 0.0938(2) 0.0542(10) Uani 1 1 d . . .
C7 C -0.0309(4) 0.4431(3) 0.0968(2) 0.0564(10) Uani 1 1 d . . .
H7A H -0.1067 0.4158 0.1052 0.068 Uiso 1 1 calc R . .
C8 C -0.0347(5) 0.5223(3) 0.0868(2) 0.0595(11) Uani 1 1 d . . .
C9 C 0.0761(5) 0.5643(3) 0.0720(2) 0.0609(11) Uani 1 1 d . . .
H9A H 0.0691 0.6178 0.0644 0.073 Uiso 1 1 calc R . .
C10 C 0.1960(5) 0.5266(3) 0.0684(2) 0.0570(10) Uani 1 1 d . . .
H10A H 0.2704 0.5539 0.0583 0.068 Uiso 1 1 calc R . .
C11 C 0.2034(4) 0.4472(3) 0.08036(19) 0.0515(9) Uani 1 1 d . . .
C12 C 0.3188(4) 0.3937(3) 0.08734(19) 0.0519(10) Uani 1 1 d . . .
C13 C 0.4531(4) 0.4069(3) 0.0824(2) 0.0568(10) Uani 1 1 d . . .
H13A H 0.4822 0.4551 0.0692 0.068 Uiso 1 1 calc R . .
C14 C 0.5426(5) 0.3470(3) 0.0975(2) 0.0600(11) Uani 1 1 d . . .
H14A H 0.6334 0.3552 0.0958 0.072 Uiso 1 1 calc R . .
S15 S -0.18279(12) 0.57357(8) 0.09927(6) 0.0674(3) Uani 1 1 d . . .
O3 O -0.2974(3) 0.5308(3) 0.07169(18) 0.0841(11) Uani 1 1 d . . .
O4 O -0.1649(5) 0.6532(3) 0.0826(2) 0.0915(13) Uani 1 1 d . . .
C16 C -0.1836(5) 0.5682(3) 0.1814(2) 0.0613(11) Uani 1 1 d . . .
C17 C -0.2923(6) 0.5411(5) 0.2066(3) 0.092(2) Uani 1 1 d . . .
H17A H -0.3679 0.5255 0.1809 0.111 Uiso 1 1 calc R . .
C18 C -0.2899(6) 0.5368(5) 0.2713(3) 0.093(2) Uani 1 1 d . . .
H18A H -0.3646 0.5185 0.2886 0.112 Uiso 1 1 calc R . .
C19 C -0.1805(5) 0.5589(3) 0.3092(2) 0.0619(11) Uani 1 1 d . . .
C20 C -0.0696(6) 0.5856(4) 0.2840(3) 0.0821(16) Uani 1 1 d . . .
H20A H 0.0066 0.6000 0.3100 0.099 Uiso 1 1 calc R . .
C21 C -0.0721(6) 0.5912(4) 0.2199(3) 0.0791(15) Uani 1 1 d . . .
H21A H 0.0020 0.6105 0.2027 0.095 Uiso 1 1 calc R . .
S22 S -0.18244(12) 0.55352(8) 0.39226(6) 0.0643(3) Uani 1 1 d . . .
C23 C -0.0260(5) 0.5058(3) 0.4131(2) 0.0566(10) Uani 1 1 d . . .
C24 C 0.0888(5) 0.5477(3) 0.4333(2) 0.0601(11) Uani 1 1 d . . .
H24A H 0.0844 0.6015 0.4386 0.072 Uiso 1 1 calc R . .
C25 C 0.2099(5) 0.5092(3) 0.4457(2) 0.0628(11) Uani 1 1 d . . .
H25A H 0.2867 0.5376 0.4588 0.075 Uiso 1 1 calc R . .
C26 C 0.2180(4) 0.4287(3) 0.43870(19) 0.0521(9) Uani 1 1 d . . .
C27 C 0.1007(5) 0.3873(3) 0.4207(3) 0.0682(13) Uani 1 1 d . . .
H27A H 0.1034 0.3332 0.4176 0.082 Uiso 1 1 calc R . .
C28 C -0.0202(5) 0.4262(3) 0.4075(3) 0.0665(12) Uani 1 1 d . . .
H28A H -0.0975 0.3981 0.3947 0.080 Uiso 1 1 calc R . .
C29 C 0.3479(5) 0.3868(3) 0.4466(2) 0.0561(10) Uani 1 1 d . . .
C30 C 0.4653(5) 0.4239(3) 0.4355(2) 0.0634(12) Uani 1 1 d . . .
H30A H 0.4655 0.4777 0.4295 0.076 Uiso 1 1 calc R . .
C31 C 0.5813(5) 0.3822(3) 0.4332(2) 0.0644(12) Uani 1 1 d . . .
H31A H 0.6590 0.4081 0.4255 0.077 Uiso 1 1 calc R . .
C32 C 0.5837(5) 0.3026(3) 0.4422(2) 0.0630(11) Uani 1 1 d . . .
C33 C 0.4704(6) 0.2661(3) 0.4582(2) 0.0679(13) Uani 1 1 d . . .
H33A H 0.4729 0.2131 0.4677 0.081 Uiso 1 1 calc R . .
C34 C 0.3546(5) 0.3070(3) 0.4604(2) 0.0667(12) Uani 1 1 d . . .
H34A H 0.2791 0.2814 0.4712 0.080 Uiso 1 1 calc R . .
S35 S 0.72972(13) 0.24831(9) 0.43023(6) 0.0733(4) Uani 1 1 d . . .
C36 C 0.6968(5) 0.2331(3) 0.3480(2) 0.0646(12) Uani 1 1 d . . .
C37 C 0.7938(5) 0.2440(4) 0.3107(3) 0.0861(17) Uani 1 1 d . . .
H37A H 0.8789 0.2580 0.3285 0.103 Uiso 1 1 calc R . .
C38 C 0.7707(6) 0.2348(4) 0.2471(3) 0.0856(17) Uani 1 1 d . . .
H38A H 0.8389 0.2440 0.2222 0.103 Uiso 1 1 calc R . .
C39 C 0.6469(4) 0.2121(3) 0.2204(2) 0.0611(11) Uani 1 1 d . . .
C40 C 0.5493(6) 0.1964(5) 0.2577(3) 0.094(2) Uani 1 1 d . . .
H40A H 0.4668 0.1777 0.2402 0.113 Uiso 1 1 calc R . .
C41 C 0.5730(6) 0.2083(5) 0.3220(3) 0.093(2) Uani 1 1 d . . .
H41A H 0.5053 0.1995 0.3472 0.111 Uiso 1 1 calc R . .
C42 C 0.0501(5) 0.2672(3) 0.0550(3) 0.0779(16) Uani 1 1 d . . .
H42A H 0.0723 0.2838 0.0148 0.117 Uiso 1 1 calc R . .
H42B H -0.0448 0.2709 0.0560 0.117 Uiso 1 1 calc R . .
H42C H 0.0782 0.2141 0.0622 0.117 Uiso 1 1 calc R . .
C43 C 0.0893(6) 0.2956(4) 0.1716(4) 0.096(2) Uani 1 1 d . . .
H43A H 0.1352 0.3295 0.2025 0.144 Uiso 1 1 calc R . .
H43B H 0.1178 0.2426 0.1798 0.144 Uiso 1 1 calc R . .
H43C H -0.0053 0.2993 0.1735 0.144 Uiso 1 1 calc R . .

loop_
_atom_site_aniso_label
_atom_site_aniso_U_11
_atom_site_aniso_U_22
_atom_site_aniso_U_33
_atom_site_aniso_U_23
_atom_site_aniso_U_13
_atom_site_aniso_U_12
S1 0.0536(6) 0.0694(7) 0.0689(7) -0.0065(6) 0.0103(5) 0.0121(6)
O1 0.060(2) 0.108(3) 0.088(2) -0.004(2) 0.0237(18) 0.018(2)
O2 0.080(2) 0.0595(19) 0.086(2) -0.0107(17) -0.0004(19) 0.0096(18)
C2 0.045(2) 0.066(3) 0.053(2) -0.0010(19) 0.0096(17) 0.001(2)
C3 0.055(2) 0.052(2) 0.065(2) 0.005(2) 0.006(2) -0.004(2)
C4 0.045(2) 0.057(2) 0.055(2) 0.0070(19) 0.0067(17) -0.0062(19)
C5 0.047(2) 0.052(2) 0.082(3) 0.007(2) 0.015(2) -0.0011(19)
C6 0.050(2) 0.056(2) 0.057(2) 0.0039(19) 0.0060(18) -0.0007(19)
C7 0.044(2) 0.062(3) 0.064(2) 0.004(2) 0.0074(18) -0.0007(19)
C8 0.057(2) 0.064(3) 0.058(2) 0.000(2) 0.0051(19) 0.003(2)
C9 0.061(3) 0.056(3) 0.066(3) 0.006(2) 0.007(2) 0.004(2)
C10 0.054(2) 0.052(2) 0.064(2) 0.005(2) 0.006(2) -0.010(2)
C11 0.052(2) 0.051(2) 0.052(2) 0.0031(18) 0.0058(17) -0.0012(19)
C12 0.049(2) 0.058(2) 0.049(2) -0.0010(19) 0.0066(17) -0.0082(19)
C13 0.050(2) 0.056(2) 0.064(2) 0.006(2) 0.0082(19) -0.013(2)
C14 0.046(2) 0.068(3) 0.067(3) -0.006(2) 0.009(2) -0.002(2)
S15 0.0604(6) 0.0765(8) 0.0655(7) 0.0077(6) 0.0073(5) 0.0171(6)
O3 0.0525(18) 0.126(3) 0.072(2) -0.002(2) -0.0021(16) 0.004(2)
O4 0.097(3) 0.080(3) 0.101(3) 0.027(2) 0.026(2) 0.032(2)
C16 0.055(2) 0.058(3) 0.071(3) -0.002(2) 0.004(2) 0.013(2)
C17 0.055(3) 0.148(6) 0.073(3) -0.001(4) 0.004(2) 0.000(3)
C18 0.055(3) 0.153(7) 0.074(3) -0.002(4) 0.018(3) -0.015(4)
C19 0.055(2) 0.056(2) 0.075(3) -0.005(2) 0.012(2) 0.004(2)
C20 0.073(3) 0.106(4) 0.069(3) -0.005(3) 0.013(3) -0.025(3)
C21 0.072(3) 0.094(4) 0.072(3) 0.000(3) 0.013(3) -0.025(3)
S22 0.0592(6) 0.0680(7) 0.0674(7) -0.0019(6) 0.0153(5) 0.0067(6)
C23 0.061(3) 0.054(2) 0.057(2) -0.0009(19) 0.017(2) 0.002(2)
C24 0.065(3) 0.052(2) 0.064(3) -0.008(2) 0.010(2) -0.001(2)
C25 0.061(3) 0.061(3) 0.066(3) -0.008(2) 0.003(2) -0.005(2)
C26 0.054(2) 0.053(2) 0.049(2) 0.0025(18) 0.0066(17) -0.0054(19)
C27 0.060(3) 0.049(2) 0.096(4) -0.003(2) 0.013(2) -0.002(2)
C28 0.049(2) 0.059(3) 0.091(3) -0.012(2) 0.009(2) -0.011(2)
C29 0.061(3) 0.059(2) 0.049(2) -0.0038(19) 0.0069(18) -0.003(2)
C30 0.062(3) 0.047(2) 0.080(3) -0.004(2) 0.007(2) -0.007(2)
C31 0.051(2) 0.067(3) 0.073(3) -0.001(2) -0.003(2) -0.010(2)
C32 0.060(3) 0.068(3) 0.058(2) -0.001(2) -0.005(2) 0.003(2)
C33 0.077(3) 0.060(3) 0.067(3) 0.016(2) 0.009(2) 0.004(2)
C34 0.068(3) 0.064(3) 0.070(3) 0.014(2) 0.014(2) -0.001(2)
S35 0.0622(7) 0.0821(8) 0.0714(7) -0.0015(6) -0.0102(6) 0.0178(6)
C36 0.052(2) 0.067(3) 0.073(3) 0.003(2) 0.000(2) 0.012(2)
C37 0.053(3) 0.120(5) 0.084(4) -0.007(4) 0.000(3) -0.012(3)
C38 0.056(3) 0.117(5) 0.085(4) 0.005(4) 0.017(3) -0.006(3)
C39 0.044(2) 0.064(3) 0.075(3) -0.005(2) 0.005(2) 0.011(2)
C40 0.058(3) 0.151(6) 0.073(3) -0.015(4) 0.004(3) -0.021(4)
C41 0.066(3) 0.140(6) 0.074(3) -0.008(4) 0.013(3) -0.021(4)
C42 0.057(3) 0.052(3) 0.121(5) 0.002(3) -0.007(3) -0.007(2)
C43 0.070(3) 0.105(5) 0.120(5) 0.050(4) 0.039(3) 0.011(3)

loop_
_atom_type_symbol
_atom_type_description
_atom_type_scat_dispersion_real
_atom_type_scat_dispersion_imag
_atom_type_scat_source
C C 0.0181 0.0091 'International Tables Vol C Tables 4.2.6.8 and 6.1.1.4'
H H 0.0000 0.0000 'International Tables Vol C Tables 4.2.6.8 and 6.1.1.4'
O O 0.0492 0.0322 'International Tables Vol C Tables 4.2.6.8 and 6.1.1.4'
S S 0.3331 0.5567 'International Tables Vol C Tables 4.2.6.8 and 6.1.1.4'
Cl Cl 0.3639 0.7018 'International Tables Vol C Tables 4.2.6.8 and 6.1.1.4'

loop_
_geom_angle_atom_site_label_1
_geom_angle_atom_site_label_2
_geom_angle_atom_site_label_3
_geom_angle
_geom_angle_site_symmetry_1
_geom_angle_site_symmetry_3
_geom_angle_publ_flag
O1 S1 O2 119.7(3) . . ?
O1 S1 C2 108.8(2) . . ?
O2 S1 C2 108.1(2) . . ?
O1 S1 C39 108.2(2) . . ?
O2 S1 C39 107.3(2) . . ?
C2 S1 C39 103.5(2) . . ?
C14 C2 C3 121.3(4) . . ?
C14 C2 S1 120.3(3) . . ?
C3 C2 S1 118.4(4) . . ?
C4 C3 C2 118.1(4) . . ?
C3 C4 C12 120.4(4) . . ?
C3 C4 C5 127.7(4) . . ?
C12 C4 C5 111.9(4) . . ?
C6 C5 C4 100.5(4) . . ?
C6 C5 C43 111.1(5) . . ?
C4 C5 C43 110.4(4) . . ?
C6 C5 C42 111.5(4) . . ?
C4 C5 C42 111.5(4) . . ?
C43 C5 C42 111.4(5) . . ?
C7 C6 C11 120.6(4) . . ?
C7 C6 C5 127.9(4) . . ?
C11 C6 C5 111.5(4) . . ?
C8 C7 C6 117.6(4) . . ?
C7 C8 C9 122.4(5) . . ?
C7 C8 S15 118.3(4) . . ?
C9 C8 S15 119.1(4) . . ?
C10 C9 C8 119.9(4) . . ?
C9 C10 C11 118.7(4) . . ?
C10 C11 C6 120.7(4) . . ?
C10 C11 C12 131.0(4) . . ?
C6 C11 C12 108.1(4) . . ?
C13 C12 C4 121.2(4) . . ?
C13 C12 C11 130.9(4) . . ?
C4 C12 C11 107.8(4) . . ?
C14 C13 C12 118.5(4) . . ?
C2 C14 C13 120.3(4) . . ?
O4 S15 O3 120.0(3) . . ?
O4 S15 C16 108.4(3) . . ?
O3 S15 C16 107.0(2) . . ?
O4 S15 C8 107.6(3) . . ?
O3 S15 C8 109.5(2) . . ?
C16 S15 C8 102.9(2) . . ?
C17 C16 C21 119.7(5) . . ?
C17 C16 S15 120.8(4) . . ?
C21 C16 S15 119.5(4) . . ?
C16 C17 C18 119.6(5) . . ?
C19 C18 C17 120.8(5) . . ?
C18 C19 C20 120.0(5) . . ?
C18 C19 S22 119.3(4) . . ?
C20 C19 S22 120.7(4) . . ?
C19 C20 C21 119.5(5) . . ?
C16 C21 C20 120.3(5) . . ?
C23 S22 C19 99.6(2) . . ?
C28 C23 C24 119.9(5) . . ?
C28 C23 S22 118.5(4) . . ?
C24 C23 S22 121.6(4) . . ?
C25 C24 C23 120.0(4) . . ?
C24 C25 C26 120.8(5) . . ?
C25 C26 C27 118.4(5) . . ?
C25 C26 C29 121.9(4) . . ?
C27 C26 C29 119.7(4) . . ?
C28 C27 C26 120.6(5) . . ?
C23 C28 C27 120.3(5) . . ?
C30 C29 C34 117.5(5) . . ?
C30 C29 C26 121.1(4) . . ?
C34 C29 C26 121.2(4) . . ?
C31 C30 C29 120.9(5) . . ?
C30 C31 C32 120.7(5) . . ?
C31 C32 C33 118.8(5) . . ?
C31 C32 S35 119.9(4) . . ?
C33 C32 S35 121.2(4) . . ?
C34 C33 C32 120.7(5) . . ?
C33 C34 C29 121.0(5) . . ?
C32 S35 C36 98.9(2) . . ?
C37 C36 C41 119.0(5) . . ?
C37 C36 S35 120.4(4) . . ?
C41 C36 S35 120.6(4) . . ?
C36 C37 C38 121.8(5) . . ?
C39 C38 C37 119.7(5) . . ?
C40 C39 C38 119.4(5) . . ?
C40 C39 S1 119.7(4) . . ?
C38 C39 S1 120.9(4) . . ?
C39 C40 C41 120.2(5) . . ?
C36 C41 C40 119.8(6) . . ?

loop_
_geom_bond_atom_site_label_1
_geom_bond_atom_site_label_2
_geom_bond_distance
_geom_bond_site_symmetry_2
_geom_bond_publ_flag
S1 O1 1.436(4) . ?
S1 O2 1.442(4) . ?
S1 C2 1.766(5) . ?
S1 C39 1.786(5) . ?
C2 C14 1.380(7) . ?
C2 C3 1.404(6) . ?
C3 C4 1.373(7) . ?
C4 C12 1.391(6) . ?
C4 C5 1.530(6) . ?
C5 C6 1.511(6) . ?
C5 C43 1.541(8) . ?
C5 C42 1.541(8) . ?
C6 C7 1.384(6) . ?
C6 C11 1.409(6) . ?
C7 C8 1.372(7) . ?
C8 C9 1.395(7) . ?
C8 S15 1.776(5) . ?
C9 C10 1.379(7) . ?
C10 C11 1.382(6) . ?
C11 C12 1.473(6) . ?
C12 C13 1.386(6) . ?
C13 C14 1.380(7) . ?
S15 O4 1.426(5) . ?
S15 O3 1.437(4) . ?
S15 C16 1.772(5) . ?
C16 C17 1.357(8) . ?
C16 C21 1.376(7) . ?
C17 C18 1.392(9) . ?
C18 C19 1.349(8) . ?
C19 C20 1.372(8) . ?
C19 S22 1.794(5) . ?
C20 C21 1.383(8) . ?
S22 C23 1.786(5) . ?
C23 C28 1.370(7) . ?
C23 C24 1.387(7) . ?
C24 C25 1.385(7) . ?
C25 C26 1.390(7) . ?
C26 C27 1.394(7) . ?
C26 C29 1.484(7) . ?
C27 C28 1.389(7) . ?
C29 C30 1.386(7) . ?
C29 C34 1.397(7) . ?
C30 C31 1.374(7) . ?
C31 C32 1.375(8) . ?
C32 C33 1.378(8) . ?
C32 S35 1.782(5) . ?
C33 C34 1.365(8) . ?
S35 C36 1.783(5) . ?
C36 C37 1.345(8) . ?
C36 C41 1.376(8) . ?
C37 C38 1.374(9) . ?
C38 C39 1.370(7) . ?
C39 C40 1.364(8) . ?
C40 C41 1.394(9) . ?

loop_
_platon_squeeze_void_nr
_platon_squeeze_void_average_x
_platon_squeeze_void_average_y
_platon_squeeze_void_average_z
_platon_squeeze_void_volume
_platon_squeeze_void_count_electrons
_platon_squeeze_void_content
1 -0.233 0.087 0.766 150 38 ' '
2 -0.233 0.413 0.266 150 38 ' '
3 0.233 0.587 0.734 150 38 ' '
4 0.233 0.913 0.234 150 38 ' '

loop_
_cod_related_entry_id
_cod_related_entry_database
_cod_related_entry_code
1 ChemSpider 30653403
